data_7109324
loop_
_publ_author_name
'Xiaolu Song'
'Zhe Wang'
'Jin Zhao'
'T. S. Andy Hor'

_publ_section_title
;
 Sodium cubane and double-cubane aggregates of hybridised salicylaldimines
 and their transmetallation to nickel for catalytic ethylene
 oligomerisation
;
_journal_name_full Chem.Commun.
_journal_page_first 4992
_journal_paper_doi 10.1039/c3cc40320c
_journal_volume 49
_journal_year 2013
_chemical_formula_sum 'C48 H68 N8 Na4 O4'
_chemical_formula_weight 913.06
_chemical_name_systematic
;
?
;
_space_group_IT_number 88
_symmetry_cell_setting tetragonal
_symmetry_space_group_name_Hall '-I 4ad'
_symmetry_space_group_name_H-M 'I 41/a :2'
_atom_sites_solution_hydrogens geom
_atom_sites_solution_primary direct
_atom_sites_solution_secondary difmap
_audit_creation_method SHELXL-97
_cell_angle_alpha 90.00
_cell_angle_beta 90.00
_cell_angle_gamma 90.00
_cell_formula_units_Z 4
_cell_length_a 20.2549(14)
_cell_length_b 20.2549(14)
_cell_length_c 12.4783(9)
_cell_measurement_reflns_used 8893
_cell_measurement_temperature 100(2)
_cell_measurement_theta_max 28.27
_cell_measurement_theta_min 2.78
_cell_volume 5119.4(6)
_computing_cell_refinement 'Bruker SAINT'
_computing_data_collection 'Bruker APEX2'
_computing_data_reduction 'Bruker SAINT'
_computing_molecular_graphics 'Bruker SHELXTL'
_computing_publication_material 'Bruker SHELXTL'
_computing_structure_refinement 'SHELXL-97 (Sheldrick, 2008)'
_computing_structure_solution 'SHELXS-97 (Sheldrick, 2008)'
_diffrn_ambient_temperature 100(2)
_diffrn_measured_fraction_theta_full 1.000
_diffrn_measured_fraction_theta_max 1.000
_diffrn_measurement_device_type 'Bruker APEX-II CCD'
_diffrn_measurement_method '\f and \w scans'
_diffrn_radiation_monochromator graphite
_diffrn_radiation_source 'fine-focus sealed tube'
_diffrn_radiation_type MoK\a
_diffrn_radiation_wavelength 0.71073
_diffrn_reflns_av_R_equivalents 0.0348
_diffrn_reflns_av_sigmaI/netI 0.0180
_diffrn_reflns_limit_h_max 26
_diffrn_reflns_limit_h_min -26
_diffrn_reflns_limit_k_max 26
_diffrn_reflns_limit_k_min -26
_diffrn_reflns_limit_l_max 16
_diffrn_reflns_limit_l_min -16
_diffrn_reflns_number 25665
_diffrn_reflns_theta_full 27.50
_diffrn_reflns_theta_max 27.50
_diffrn_reflns_theta_min 1.92
_exptl_absorpt_coefficient_mu 0.105
_exptl_absorpt_correction_T_max 0.9513
_exptl_absorpt_correction_T_min 0.9396
_exptl_absorpt_correction_type multi-scan
_exptl_absorpt_process_details 'Sadabs, (Sheldrick 2008)'
_exptl_crystal_colour Colourless
_exptl_crystal_density_diffrn 1.185
_exptl_crystal_density_meas ?
_exptl_crystal_density_method 'not measured'
_exptl_crystal_description Block
_exptl_crystal_F_000 1952
_exptl_crystal_size_max 0.60
_exptl_crystal_size_mid 0.60
_exptl_crystal_size_min 0.48
_refine_diff_density_max 0.367
_refine_diff_density_min -0.245
_refine_diff_density_rms 0.061
_refine_ls_extinction_method none
_refine_ls_goodness_of_fit_ref 1.043
_refine_ls_hydrogen_treatment constr
_refine_ls_matrix_type full
_refine_ls_number_parameters 145
_refine_ls_number_reflns 2952
_refine_ls_number_restraints 0
_refine_ls_restrained_S_all 1.043
_refine_ls_R_factor_all 0.0441
_refine_ls_R_factor_gt 0.0406
_refine_ls_shift/su_max 0.001
_refine_ls_shift/su_mean 0.000
_refine_ls_structure_factor_coef Fsqd
_refine_ls_weighting_details 'calc w=1/[\s^2^(Fo^2^)+(0.0528P)^2^+4.6678P] where P=(Fo^2^+2Fc^2^)/3'
_refine_ls_weighting_scheme calc
_refine_ls_wR_factor_gt 0.1033
_refine_ls_wR_factor_ref 0.1055
_reflns_number_gt 2685
_reflns_number_total 2952
_reflns_threshold_expression >2sigma(I)
_cod_data_source_file c3cc40320c.txt
_cod_data_source_block c097
_cod_depositor_comments
;
The following automatic conversions were performed:

'_exptl_crystal_density_meas' value 'Not Measured' was changed to '?'
- the value is perceived as not measured.

Automatic conversion script
Id: cif_fix_values 3008 2015-01-20 13:52:24Z robertas 
;
_cod_original_sg_symbol_H-M I4(1)/a
_cod_database_code 7109324

loop_
_symmetry_equiv_pos_as_xyz
'x, y, z'
'-y+1/4, x+3/4, z+3/4'
'y+1/4, -x+1/4, z+1/4'
'-x, -y+1/2, z'
'x+1/2, y+1/2, z+1/2'
'-y+3/4, x+5/4, z+5/4'
'y+3/4, -x+3/4, z+3/4'
'-x+1/2, -y+1, z+1/2'
'-x, -y, -z'
'y-1/4, -x-3/4, -z-3/4'
'-y-1/4, x-1/4, -z-1/4'
'x, y-1/2, -z'
'-x+1/2, -y+1/2, -z+1/2'
'y+1/4, -x-1/4, -z-1/4'
'-y+1/4, x+1/4, -z+1/4'
'x+1/2, y, -z+1/2'

loop_
_atom_site_label
_atom_site_type_symbol
_atom_site_fract_x
_atom_site_fract_y
_atom_site_fract_z
_atom_site_U_iso_or_equiv
_atom_site_adp_type
_atom_site_occupancy
_atom_site_symmetry_multiplicity
_atom_site_calc_flag
_atom_site_refinement_flags
Na1 Na 0.57035(2) 0.70096(2) 0.04118(4) 0.01731(14) Uani 1 1 d .
O1 O 0.56577(4) 0.70874(4) 0.22379(7) 0.01824(19) Uani 1 1 d .
N1 N 0.59486(5) 0.59079(5) 0.10289(8) 0.0200(2) Uani 1 1 d .
N2 N 0.65170(5) 0.66403(5) -0.10835(8) 0.0196(2) Uani 1 1 d .
C1 C 0.59229(6) 0.67659(6) 0.30240(9) 0.0175(2) Uani 1 1 d .
C2 C 0.60269(6) 0.70749(7) 0.40332(10) 0.0233(3) Uani 1 1 d .
H2A H 0.5928 0.7531 0.4105 0.028 Uiso 1 1 calc R
C3 C 0.62654(7) 0.67385(7) 0.49109(10) 0.0275(3) Uani 1 1 d .
H3A H 0.6328 0.6966 0.5569 0.033 Uiso 1 1 calc R
C4 C 0.64152(6) 0.60683(7) 0.48447(11) 0.0271(3) Uani 1 1 d .
H4A H 0.6568 0.5833 0.5455 0.033 Uiso 1 1 calc R
C5 C 0.63372(6) 0.57545(7) 0.38725(10) 0.0240(3) Uani 1 1 d .
H5A H 0.6443 0.5299 0.3822 0.029 Uiso 1 1 calc R
C6 C 0.61077(6) 0.60837(6) 0.29539(9) 0.0186(2) Uani 1 1 d .
C7 C 0.60526(6) 0.56930(6) 0.19750(10) 0.0197(3) Uani 1 1 d .
H7A H 0.6099 0.5229 0.2051 0.024 Uiso 1 1 calc R
C8 C 0.59325(7) 0.54040(6) 0.01849(11) 0.0238(3) Uani 1 1 d .
H8A H 0.5537 0.5472 -0.0267 0.029 Uiso 1 1 calc R
H8B H 0.5899 0.4961 0.0517 0.029 Uiso 1 1 calc R
C9 C 0.65496(7) 0.54316(6) -0.05177(10) 0.0239(3) Uani 1 1 d .
H9A H 0.6935 0.5521 -0.0051 0.029 Uiso 1 1 calc R
H9B H 0.6616 0.4991 -0.0844 0.029 Uiso 1 1 calc R
C10 C 0.65425(7) 0.59436(6) -0.14128(10) 0.0235(3) Uani 1 1 d .
H10A H 0.6943 0.5879 -0.1855 0.028 Uiso 1 1 calc R
H10B H 0.6156 0.5854 -0.1877 0.028 Uiso 1 1 calc R
C11 C 0.71124(6) 0.68245(7) -0.04849(11) 0.0260(3) Uani 1 1 d .
H11A H 0.7504 0.6724 -0.0916 0.039 Uiso 1 1 calc R
H11B H 0.7130 0.6574 0.0187 0.039 Uiso 1 1 calc R
H11C H 0.7101 0.7298 -0.0325 0.039 Uiso 1 1 calc R
C12 C 0.64801(7) 0.70448(7) -0.20584(10) 0.0256(3) Uani 1 1 d .
H12A H 0.6798 0.6880 -0.2587 0.038 Uiso 1 1 calc R
H12B H 0.6584 0.7505 -0.1882 0.038 Uiso 1 1 calc R
H12C H 0.6033 0.7020 -0.2357 0.038 Uiso 1 1 calc R

loop_
_atom_site_aniso_label
_atom_site_aniso_U_11
_atom_site_aniso_U_22
_atom_site_aniso_U_33
_atom_site_aniso_U_23
_atom_site_aniso_U_13
_atom_site_aniso_U_12
Na1 0.0183(2) 0.0189(2) 0.0147(2) 0.00071(17) 0.00098(17) 0.00244(17)
O1 0.0206(4) 0.0188(4) 0.0153(4) 0.0017(3) -0.0017(3) 0.0015(3)
N1 0.0227(5) 0.0179(5) 0.0193(5) -0.0004(4) 0.0008(4) 0.0007(4)
N2 0.0224(5) 0.0198(5) 0.0167(5) -0.0013(4) 0.0000(4) 0.0032(4)
C1 0.0146(5) 0.0219(6) 0.0161(5) 0.0028(4) 0.0009(4) -0.0029(4)
C2 0.0263(6) 0.0253(6) 0.0182(6) -0.0001(5) -0.0006(5) -0.0045(5)
C3 0.0277(7) 0.0392(8) 0.0157(6) 0.0013(5) -0.0028(5) -0.0088(5)
C4 0.0226(6) 0.0391(7) 0.0196(6) 0.0134(5) -0.0044(5) -0.0050(5)
C5 0.0213(6) 0.0263(6) 0.0244(6) 0.0096(5) -0.0006(5) -0.0016(5)
C6 0.0157(5) 0.0219(6) 0.0182(6) 0.0050(4) 0.0003(4) -0.0016(4)
C7 0.0188(6) 0.0162(5) 0.0241(6) 0.0032(4) 0.0009(5) 0.0006(4)
C8 0.0302(7) 0.0172(6) 0.0239(6) -0.0021(5) -0.0025(5) -0.0010(5)
C9 0.0314(7) 0.0185(6) 0.0219(6) -0.0050(5) -0.0023(5) 0.0055(5)
C10 0.0301(7) 0.0226(6) 0.0179(6) -0.0051(5) 0.0007(5) 0.0035(5)
C11 0.0242(6) 0.0258(6) 0.0280(7) -0.0040(5) -0.0025(5) 0.0018(5)
C12 0.0315(7) 0.0275(6) 0.0177(6) 0.0021(5) 0.0048(5) 0.0051(5)

loop_
_atom_type_symbol
_atom_type_description
_atom_type_scat_dispersion_real
_atom_type_scat_dispersion_imag
_atom_type_scat_source
C C 0.0033 0.0016 'International Tables Vol C Tables 4.2.6.8 and 6.1.1.4'
H H 0.0000 0.0000 'International Tables Vol C Tables 4.2.6.8 and 6.1.1.4'
N N 0.0061 0.0033 'International Tables Vol C Tables 4.2.6.8 and 6.1.1.4'
O O 0.0106 0.0060 'International Tables Vol C Tables 4.2.6.8 and 6.1.1.4'
Na Na 0.0362 0.0249 'International Tables Vol C Tables 4.2.6.8 and 6.1.1.4'

loop_
_geom_angle_atom_site_label_1
_geom_angle_atom_site_label_2
_geom_angle_atom_site_label_3
_geom_angle
_geom_angle_site_symmetry_1
_geom_angle_site_symmetry_3
O1 Na1 O1 92.94(4) . 10_576
O1 Na1 O1 90.04(3) . 15_655
O1 Na1 O1 83.97(3) 10_576 15_655
O1 Na1 N1 75.76(3) . .
O1 Na1 N1 95.29(4) 10_576 .
O1 Na1 N1 165.74(4) 15_655 .
O1 Na1 N2 139.57(4) . .
O1 Na1 N2 121.59(4) 10_576 .
O1 Na1 N2 112.19(3) 15_655 .
N1 Na1 N2 80.35(4) . .
O1 Na1 C1 108.26(3) . 15_655
O1 Na1 C1 97.22(3) 10_576 15_655
O1 Na1 C1 23.21(3) 15_655 15_655
N1 Na1 C1 166.60(4) . 15_655
N2 Na1 C1 89.01(3) . 15_655
O1 Na1 Na1 48.13(3) . 10_576
O1 Na1 Na1 45.11(2) 10_576 10_576
O1 Na1 Na1 89.77(2) 15_655 10_576
N1 Na1 Na1 79.84(3) . 10_576
N2 Na1 Na1 154.43(3) . 10_576
C1 Na1 Na1 112.56(2) 15_655 10_576
O1 Na1 Na1 45.30(2) . 15_655
O1 Na1 Na1 91.81(2) 10_576 15_655
O1 Na1 Na1 45.03(2) 15_655 15_655
N1 Na1 Na1 120.92(3) . 15_655
N2 Na1 Na1 139.99(3) . 15_655
C1 Na1 Na1 63.49(2) 15_655 15_655
Na1 Na1 Na1 65.142(16) 10_576 15_655
O1 Na1 Na1 85.83(2) . 4_665
O1 Na1 Na1 43.60(2) 10_576 4_665
O1 Na1 Na1 41.10(2) 15_655 4_665
N1 Na1 Na1 134.25(3) . 4_665
N2 Na1 Na1 133.20(2) . 4_665
C1 Na1 Na1 59.14(2) 15_655 4_665
Na1 Na1 Na1 57.429(8) 10_576 4_665
Na1 Na1 Na1 57.429(8) 15_655 4_665
C1 O1 Na1 134.74(8) . .
C1 O1 Na1 128.24(8) . 15_655
Na1 O1 Na1 89.59(3) . 15_655
C1 O1 Na1 109.68(7) . 10_576
Na1 O1 Na1 86.85(3) . 10_576
Na1 O1 Na1 95.30(3) 15_655 10_576
C7 N1 C8 115.51(10) . .
C7 N1 Na1 130.16(8) . .
C8 N1 Na1 114.20(8) . .
C11 N2 C12 108.76(10) . .
C11 N2 C10 110.95(10) . .
C12 N2 C10 107.80(10) . .
C11 N2 Na1 94.73(7) . .
C12 N2 Na1 113.69(7) . .
C10 N2 Na1 119.94(8) . .
O1 C1 C2 120.74(11) . .
O1 C1 C6 123.15(11) . .
C2 C1 C6 116.07(11) . .
O1 C1 Na1 47.11(5) . 10_576
C2 C1 Na1 117.56(8) . 10_576
C6 C1 Na1 103.76(7) . 10_576
C3 C2 C1 122.57(12) . .
C3 C2 H2A 118.7 . .
C1 C2 H2A 118.7 . .
C2 C3 C4 120.74(12) . .
C2 C3 H3A 119.6 . .
C4 C3 H3A 119.6 . .
C5 C4 C3 118.44(12) . .
C5 C4 H4A 120.8 . .
C3 C4 H4A 120.8 . .
C4 C5 C6 122.48(12) . .
C4 C5 H5A 118.8 . .
C6 C5 H5A 118.8 . .
C5 C6 C1 119.59(11) . .
C5 C6 C7 116.79(11) . .
C1 C6 C7 123.60(10) . .
N1 C7 C6 127.02(11) . .
N1 C7 H7A 116.5 . .
C6 C7 H7A 116.5 . .
N1 C8 C9 111.61(10) . .
N1 C8 H8A 109.3 . .
C9 C8 H8A 109.3 . .
N1 C8 H8B 109.3 . .
C9 C8 H8B 109.3 . .
H8A C8 H8B 108.0 . .
C10 C9 C8 115.97(11) . .
C10 C9 H9A 108.3 . .
C8 C9 H9A 108.3 . .
C10 C9 H9B 108.3 . .
C8 C9 H9B 108.3 . .
H9A C9 H9B 107.4 . .
N2 C10 C9 116.64(10) . .
N2 C10 H10A 108.1 . .
C9 C10 H10A 108.1 . .
N2 C10 H10B 108.1 . .
C9 C10 H10B 108.1 . .
H10A C10 H10B 107.3 . .
N2 C11 H11A 109.5 . .
N2 C11 H11B 109.5 . .
H11A C11 H11B 109.5 . .
N2 C11 H11C 109.5 . .
H11A C11 H11C 109.5 . .
H11B C11 H11C 109.5 . .
N2 C12 H12A 109.5 . .
N2 C12 H12B 109.5 . .
H12A C12 H12B 109.5 . .
N2 C12 H12C 109.5 . .
H12A C12 H12C 109.5 . .
H12B C12 H12C 109.5 . .

loop_
_geom_bond_atom_site_label_1
_geom_bond_atom_site_label_2
_geom_bond_distance
_geom_bond_site_symmetry_2
Na1 O1 2.2860(10) .
Na1 O1 2.2935(9) 10_576
Na1 O1 2.4061(10) 15_655
Na1 N1 2.4123(11) .
Na1 N2 2.5991(11) .
Na1 C1 3.0923(12) 15_655
Na1 Na1 3.2266(8) 10_576
Na1 Na1 3.2266(8) 15_655
Na1 Na1 3.4740(9) 4_665
O1 C1 1.2943(14) .
O1 Na1 2.2935(9) 15_655
O1 Na1 2.4062(10) 10_576
N1 C7 1.2757(16) .
N1 C8 1.4670(16) .
N2 C11 1.4669(16) .
N2 C12 1.4686(16) .
N2 C10 1.4706(16) .
C1 C2 1.4219(17) .
C1 C6 1.4342(17) .
C1 Na1 3.0924(12) 10_576
C2 C3 1.3773(18) .
C2 H2A 0.9500 .
C3 C4 1.394(2) .
C3 H3A 0.9500 .
C4 C5 1.3787(19) .
C4 H4A 0.9500 .
C5 C6 1.4051(16) .
C5 H5A 0.9500 .
C6 C7 1.4596(17) .
C7 H7A 0.9500 .
C8 C9 1.5277(19) .
C8 H8A 0.9900 .
C8 H8B 0.9900 .
C9 C10 1.5243(18) .
C9 H9A 0.9900 .
C9 H9B 0.9900 .
C10 H10A 0.9900 .
C10 H10B 0.9900 .
C11 H11A 0.9800 .
C11 H11B 0.9800 .
C11 H11C 0.9800 .
C12 H12A 0.9800 .
C12 H12B 0.9800 .
C12 H12C 0.9800 .
